data_4024900
loop_
_publ_author_name
'Andrzej Rajca'
'Maren Pink'
'Shuzhang Xiao'
'Makoto Miyasaka'
'Suchada Rajca'
'Kausik Das'
'Kristin Plessel'

_publ_section_title
;
Functionalized Thiophene-Based [7]Helicene: Chirooptical Properties versus
Electron Delocalization
;
_journal_name_full 'Journal of Organic Chemistry'
_journal_page_first 7504
_journal_page_last 7513
_journal_paper_doi 10.1021/jo901769c
_journal_volume 74
_journal_year 2009
_chemical_formula_moiety 'C24 H32 Br2 S2'
_chemical_formula_sum 'C24 H32 Br2 S2'
_chemical_formula_weight 544.44
_chemical_name_systematic
; 
 ? 
;
_space_group_IT_number 4
_symmetry_cell_setting monoclinic
_symmetry_space_group_name_Hall 'P 2yb'
_symmetry_space_group_name_H-M 'P 1 21 1'
_atom_sites_solution_hydrogens geom
_atom_sites_solution_primary direct
_atom_sites_solution_secondary difmap
_audit_creation_method SHELXL-97
_cell_angle_alpha 90.00
_cell_angle_beta 104.994(2)
_cell_angle_gamma 90.00
_cell_formula_units_Z 2
_cell_length_a 14.6460(12)
_cell_length_b 4.7274(4)
_cell_length_c 18.0088(14)
_cell_measurement_reflns_used 9905
_cell_measurement_temperature 130(2)
_cell_measurement_theta_max 27.48
_cell_measurement_theta_min 2.34
_cell_volume 1204.43(17)
_computing_cell_refinement 'SAINT (Bruker, 1999)'
_computing_data_collection 'SMART (Bruker, 1999)'
_computing_data_reduction 'SAINT (Bruker, 1999)'
_computing_molecular_graphics 'XTEL (local library)'
_computing_publication_material 'XCIF (Bruker, 1999), XTEL (local library)'
_computing_structure_refinement 'SHELXL-97 (Sheldrick, 1997)'
_computing_structure_solution 'SHELXS-97 (Sheldrick, 1990)'
_diffrn_ambient_temperature 130(2)
_diffrn_detector 'CCD area detector'
_diffrn_detector_area_resol_mean 44.52
_diffrn_detector_type 'Bruker SMART 6000'
_diffrn_measured_fraction_theta_full 0.992
_diffrn_measured_fraction_theta_max 0.992
_diffrn_measurement_details '0.30 degree frames measured for 40 seconds each'
_diffrn_measurement_device 'three-circle goniometer with fixed chi'
_diffrn_measurement_device_type 'Bruker Platform goniometer'
_diffrn_measurement_method \w-scans
_diffrn_radiation_monochromator graphite
_diffrn_radiation_source 'fine-focus sealed tube'
_diffrn_radiation_type MoK\a
_diffrn_radiation_wavelength 0.71073
_diffrn_reflns_av_R_equivalents 0.0440
_diffrn_reflns_av_sigmaI/netI 0.0538
_diffrn_reflns_limit_h_max 19
_diffrn_reflns_limit_h_min -19
_diffrn_reflns_limit_k_max 6
_diffrn_reflns_limit_k_min -6
_diffrn_reflns_limit_l_max 23
_diffrn_reflns_limit_l_min -23
_diffrn_reflns_number 17082
_diffrn_reflns_theta_full 27.58
_diffrn_reflns_theta_max 27.58
_diffrn_reflns_theta_min 2.08
_diffrn_standards_decay_% 0.0
_diffrn_standards_interval_time 620
_diffrn_standards_number 137
_exptl_absorpt_coefficient_mu 3.547
_exptl_absorpt_correction_T_max 0.6963
_exptl_absorpt_correction_T_min 0.4159
_exptl_absorpt_correction_type multi-scan
_exptl_absorpt_process_details 'SADABS, R. Blessing (1995)'
_exptl_crystal_colour colorless
_exptl_crystal_density_diffrn 1.501
_exptl_crystal_density_method 'not measured'
_exptl_crystal_description needle
_exptl_crystal_F_000 556
_exptl_crystal_size_max 0.30
_exptl_crystal_size_mid 0.13
_exptl_crystal_size_min 0.11
_refine_diff_density_max 1.098
_refine_diff_density_min -0.740
_refine_diff_density_rms 0.086
_refine_ls_abs_structure_details 'Flack H D (1983), Acta Cryst. A39, 876-881'
_refine_ls_abs_structure_Flack 0.025(9)
_refine_ls_extinction_method none
_refine_ls_goodness_of_fit_ref 0.989
_refine_ls_hydrogen_treatment riding
_refine_ls_matrix_type full
_refine_ls_number_parameters 263
_refine_ls_number_reflns 5389
_refine_ls_number_restraints 8
_refine_ls_restrained_S_all 0.989
_refine_ls_R_factor_all 0.0473
_refine_ls_R_factor_gt 0.0370
_refine_ls_shift/su_max 0.001
_refine_ls_shift/su_mean 0.000
_refine_ls_structure_factor_coef Fsqd
_refine_ls_weighting_details 'calc w=1/[\s^2^(Fo^2^)+(0.0518P)^2^+0.0000P] where P=(Fo^2^+2Fc^2^)/3'
_refine_ls_weighting_scheme calc
_refine_ls_wR_factor_gt 0.0865
_refine_ls_wR_factor_ref 0.0906
_reflns_number_gt 4613
_reflns_number_total 5389
_reflns_threshold_expression >2sigma(I)
_cod_data_source_file jo901769c_si_002.cif
_cod_data_source_block 03483
_cod_depositor_comments
;
The following automatic conversions were performed:

'_exptl_absorpt_correction_type' tag value 'multi-scans' was replaced
with 'multi-scan' value.

Automatic conversion script
Id: cif_fix_values 1646 2011-03-28 12:23:43Z adriana 
;
_cod_original_sg_symbol_H-M P21
_cod_database_code 4024900

loop_
_symmetry_equiv_pos_as_xyz
'x, y, z'
'-x, y+1/2, -z'

loop_
_atom_site_label
_atom_site_type_symbol
_atom_site_fract_x
_atom_site_fract_y
_atom_site_fract_z
_atom_site_U_iso_or_equiv
_atom_site_adp_type
_atom_site_occupancy
_atom_site_symmetry_multiplicity
_atom_site_calc_flag
_atom_site_refinement_flags
_atom_site_disorder_assembly
_atom_site_disorder_group
Br1 Br 0.69429(3) 0.39526(11) 0.66233(2) 0.04195(15) Uani 1 1 d . . .
Br2 Br 0.91089(3) 0.60618(10) 0.66302(2) 0.03421(12) Uani 1 1 d . . .
S1 S 0.57311(6) 0.0800(2) 0.43116(5) 0.02117(18) Uani 1 1 d . . .
S2 S 0.88401(6) 0.97240(19) 0.43677(6) 0.02110(19) Uani 1 1 d . . .
C1 C 0.6720(2) 0.2985(8) 0.5577(2) 0.0205(8) Uani 1 1 d . . .
C2 C 0.6005(2) 0.1084(10) 0.5294(2) 0.0242(7) Uani 1 1 d . . .
H2 H 0.5696 0.0039 0.5609 0.029 Uiso 1 1 calc R . .
C3 C 0.7113(2) 0.4225(7) 0.49904(19) 0.0171(7) Uani 1 1 d . . .
C4 C 0.6592(2) 0.3306(7) 0.4263(2) 0.0173(7) Uani 1 1 d . . .
C5 C 0.6699(2) 0.4311(8) 0.35394(19) 0.0179(7) Uani 1 1 d . . .
C6 C 0.7367(2) 0.6387(8) 0.3555(2) 0.0183(7) Uani 1 1 d . . .
C7 C 0.7875(2) 0.6164(9) 0.50019(18) 0.0174(6) Uani 1 1 d . . .
C8 C 0.7937(2) 0.7245(8) 0.4282(2) 0.0175(7) Uani 1 1 d . . .
C9 C 0.8660(2) 0.7297(8) 0.5600(2) 0.0179(7) Uani 1 1 d . . .
C10 C 0.9196(2) 0.9219(9) 0.5346(2) 0.0235(8) Uani 1 1 d . . .
H10 H 0.9715 1.0186 0.5674 0.028 Uiso 1 1 calc R . .
C11 C 0.6032(2) 0.3195(8) 0.2810(2) 0.0209(8) Uani 1 1 d . . .
H11A H 0.5897 0.1178 0.2884 0.025 Uiso 1 1 calc R . .
H11B H 0.6349 0.3305 0.2387 0.025 Uiso 1 1 calc R . .
C12 C 0.5090(2) 0.4831(9) 0.2572(2) 0.0248(8) Uani 1 1 d . . .
H12A H 0.4893 0.5347 0.3041 0.030 Uiso 1 1 calc R . .
H12B H 0.5191 0.6607 0.2313 0.030 Uiso 1 1 calc R . .
C13 C 0.4291(3) 0.3143(9) 0.2033(2) 0.0255(8) Uani 1 1 d . . .
H13A H 0.4194 0.1374 0.2297 0.031 Uiso 1 1 calc R . .
H13B H 0.3701 0.4260 0.1944 0.031 Uiso 1 1 calc R . .
C14 C 0.4455(3) 0.2380(9) 0.1259(2) 0.0290(9) Uani 1 1 d . . .
H14A H 0.5053 0.1301 0.1343 0.035 Uiso 1 1 calc R . .
H14B H 0.4528 0.4141 0.0982 0.035 Uiso 1 1 calc R . .
C15 C 0.3657(3) 0.0634(10) 0.0760(2) 0.0325(9) Uani 1 1 d . . .
H15A H 0.3061 0.1717 0.0684 0.039 Uiso 1 1 calc R . .
H15B H 0.3588 -0.1119 0.1041 0.039 Uiso 1 1 calc R . .
C16 C 0.3785(3) -0.0183(11) -0.0028(2) 0.0417(11) Uani 1 1 d . . .
H16A H 0.3825 0.1563 -0.0322 0.050 Uiso 1 1 calc R . .
H16B H 0.4391 -0.1209 0.0044 0.050 Uiso 1 1 calc R . .
C17 C 0.2999(4) -0.2007(12) -0.0493(3) 0.0551(15) Uani 1 1 d . . .
H17A H 0.3123 -0.2456 -0.0989 0.083 Uiso 1 1 calc R . .
H17B H 0.2397 -0.0988 -0.0579 0.083 Uiso 1 1 calc R . .
H17C H 0.2963 -0.3763 -0.0212 0.083 Uiso 1 1 calc R . .
C18 C 0.7563(2) 0.7648(8) 0.2834(2) 0.0198(7) Uani 1 1 d . . .
H18A H 0.7728 0.9671 0.2927 0.024 Uiso 1 1 calc R . .
H18B H 0.6980 0.7540 0.2408 0.024 Uiso 1 1 calc R . .
C19 C 0.8369(2) 0.6136(9) 0.2588(2) 0.0232(7) Uani 1 1 d . B .
H19A H 0.8913 0.5901 0.3043 0.028 Uiso 1 1 calc R . .
H19B H 0.8153 0.4227 0.2393 0.028 Uiso 1 1 calc R . .
C20 C 0.8693(3) 0.7739(9) 0.1968(2) 0.0245(8) Uani 1 1 d D . .
H20A H 0.8898 0.9657 0.2161 0.029 Uiso 1 1 calc R A 1
H20B H 0.8149 0.7953 0.1512 0.029 Uiso 1 1 calc R A 1
C21 C 0.9500(3) 0.6298(10) 0.1722(2) 0.0258(8) Uani 0.880(8) 1 d PD B 1
H21A H 0.9286 0.4414 0.1506 0.031 Uiso 0.880(8) 1 calc PR B 1
H21B H 1.0035 0.6006 0.2181 0.031 Uiso 0.880(8) 1 calc PR B 1
C22 C 0.9850(4) 0.7997(15) 0.1123(4) 0.0403(17) Uani 0.880(8) 1 d PD B 1
H22A H 1.0070 0.9872 0.1344 0.048 Uiso 0.880(8) 1 calc PR B 1
H22B H 0.9311 0.8315 0.0670 0.048 Uiso 0.880(8) 1 calc PR B 1
C23 C 1.0654(4) 0.6583(13) 0.0856(4) 0.0391(14) Uani 0.880(8) 1 d PD B 1
H23A H 1.0458 0.4639 0.0681 0.047 Uiso 0.880(8) 1 calc PR B 1
H23B H 1.0755 0.7644 0.0410 0.047 Uiso 0.880(8) 1 calc PR B 1
C24 C 1.1561(4) 0.644(2) 0.1456(4) 0.066(2) Uani 0.880(8) 1 d PD B 1
H24A H 1.2039 0.5523 0.1245 0.100 Uiso 0.880(8) 1 calc PR B 1
H24B H 1.1474 0.5339 0.1894 0.100 Uiso 0.880(8) 1 calc PR B 1
H24C H 1.1769 0.8355 0.1626 0.100 Uiso 0.880(8) 1 calc PR B 1
C21D C 0.9500(3) 0.6298(10) 0.1722(2) 0.0258(8) Uani 0.120(8) 1 d PD B 2
H21C H 0.9937 0.5533 0.2194 0.031 Uiso 0.120(8) 1 calc PR B 2
H21D H 0.9226 0.4652 0.1402 0.031 Uiso 0.120(8) 1 calc PR B 2
C22D C 1.010(3) 0.788(9) 0.129(4) 0.0403(17) Uani 0.120(8) 1 d PD B 2
H22C H 1.0283 0.9723 0.1546 0.048 Uiso 0.120(8) 1 calc PR B 2
H22D H 0.9710 0.8272 0.0763 0.048 Uiso 0.120(8) 1 calc PR B 2
C23D C 1.100(2) 0.629(9) 0.124(3) 0.0391(14) Uani 0.120(8) 1 d PD B 2
H23C H 1.1209 0.7082 0.0802 0.047 Uiso 0.120(8) 1 calc PR B 2
H23D H 1.1499 0.6686 0.1713 0.047 Uiso 0.120(8) 1 calc PR B 2
C24D C 1.091(3) 0.321(8) 0.114(3) 0.066(2) Uani 0.120(8) 1 d PD B 2
H24D H 1.1419 0.2506 0.0926 0.100 Uiso 0.120(8) 1 calc PR B 2
H24E H 1.0297 0.2750 0.0788 0.100 Uiso 0.120(8) 1 calc PR B 2
H24F H 1.0958 0.2314 0.1639 0.100 Uiso 0.120(8) 1 calc PR B 2

loop_
_atom_site_aniso_label
_atom_site_aniso_U_11
_atom_site_aniso_U_22
_atom_site_aniso_U_33
_atom_site_aniso_U_23
_atom_site_aniso_U_13
_atom_site_aniso_U_12
Br1 0.0303(2) 0.0750(4) 0.0225(2) -0.0030(2) 0.01029(16) -0.0151(2)
Br2 0.02402(19) 0.0532(3) 0.02264(19) 0.0003(2) 0.00100(14) -0.0076(2)
S1 0.0154(4) 0.0182(4) 0.0311(5) -0.0021(4) 0.0081(3) -0.0022(4)
S2 0.0147(4) 0.0176(4) 0.0324(5) 0.0005(4) 0.0087(4) -0.0019(3)
C1 0.0139(16) 0.027(2) 0.0219(18) 0.0044(15) 0.0064(14) -0.0004(14)
C2 0.0208(17) 0.0231(18) 0.0317(19) 0.0066(19) 0.0123(14) 0.0034(18)
C3 0.0169(16) 0.0142(17) 0.0223(17) -0.0007(14) 0.0092(13) 0.0049(13)
C4 0.0115(15) 0.0158(18) 0.0247(18) -0.0023(14) 0.0047(13) 0.0036(13)
C5 0.0132(15) 0.0171(18) 0.0238(17) -0.0010(15) 0.0053(13) 0.0045(13)
C6 0.0165(16) 0.0168(18) 0.0232(17) 0.0010(14) 0.0080(13) 0.0048(14)
C7 0.0122(14) 0.0192(17) 0.0217(16) -0.0061(16) 0.0057(12) 0.0022(15)
C8 0.0130(16) 0.0143(17) 0.0272(19) 0.0000(14) 0.0086(14) 0.0045(13)
C9 0.0110(15) 0.0242(19) 0.0185(17) -0.0033(14) 0.0041(13) 0.0003(14)
C10 0.0162(16) 0.020(2) 0.034(2) -0.0087(16) 0.0065(14) -0.0008(14)
C11 0.0166(17) 0.021(2) 0.0256(19) -0.0037(14) 0.0066(14) 0.0034(14)
C12 0.0164(17) 0.031(2) 0.0257(19) -0.0043(16) 0.0024(15) 0.0072(15)
C13 0.0172(17) 0.031(2) 0.027(2) -0.0007(16) 0.0023(15) 0.0005(15)
C14 0.027(2) 0.029(2) 0.029(2) 0.0000(17) 0.0038(17) 0.0030(17)
C15 0.032(2) 0.031(2) 0.029(2) -0.0038(18) -0.0027(16) 0.0014(18)
C16 0.046(3) 0.043(3) 0.030(2) -0.005(2) -0.003(2) 0.005(2)
C17 0.065(4) 0.042(3) 0.041(3) -0.008(2) -0.016(3) 0.001(3)
C18 0.0164(17) 0.0185(18) 0.0264(19) 0.0035(15) 0.0092(15) 0.0066(14)
C19 0.0222(17) 0.0250(19) 0.0254(18) 0.0017(18) 0.0117(14) 0.0061(18)
C20 0.0257(19) 0.0234(19) 0.027(2) 0.0023(16) 0.0116(16) 0.0045(15)
C21 0.0244(18) 0.029(2) 0.0271(19) -0.0007(18) 0.0120(15) 0.0039(17)
C22 0.040(4) 0.046(3) 0.045(4) 0.006(3) 0.029(3) 0.010(3)
C23 0.028(3) 0.051(4) 0.044(3) -0.002(3) 0.020(3) 0.005(2)
C24 0.023(3) 0.108(6) 0.068(4) 0.003(4) 0.012(3) 0.005(4)
C21D 0.0244(18) 0.029(2) 0.0271(19) -0.0007(18) 0.0120(15) 0.0039(17)
C22D 0.040(4) 0.046(3) 0.045(4) 0.006(3) 0.029(3) 0.010(3)
C23D 0.028(3) 0.051(4) 0.044(3) -0.002(3) 0.020(3) 0.005(2)
C24D 0.023(3) 0.108(6) 0.068(4) 0.003(4) 0.012(3) 0.005(4)

loop_
_atom_type_symbol
_atom_type_description
_atom_type_scat_dispersion_real
_atom_type_scat_dispersion_imag
_atom_type_scat_source
C C 0.0033 0.0016 'International Tables Vol C Tables 4.2.6.8 and 6.1.1.4'
H H 0.0000 0.0000 'International Tables Vol C Tables 4.2.6.8 and 6.1.1.4'
S S 0.1246 0.1234 'International Tables Vol C Tables 4.2.6.8 and 6.1.1.4'
Br Br -0.2901 2.4595 'International Tables Vol C Tables 4.2.6.8 and 6.1.1.4'

loop_
_geom_angle_atom_site_label_1
_geom_angle_atom_site_label_2
_geom_angle_atom_site_label_3
_geom_angle
_geom_angle_site_symmetry_1
_geom_angle_site_symmetry_3
_geom_angle_publ_flag
C2 S1 C4 91.10(18) . . ?
C10 S2 C8 91.15(18) . . ?
C2 C1 C3 113.7(3) . . ?
C2 C1 Br1 116.6(3) . . ?
C3 C1 Br1 129.1(3) . . ?
C1 C2 S1 112.7(3) . . ?
C1 C2 H2 123.7 . . ?
S1 C2 H2 123.7 . . ?
C4 C3 C7 116.3(3) . . ?
C4 C3 C1 109.4(3) . . ?
C7 C3 C1 134.3(3) . . ?
C3 C4 C5 125.8(3) . . ?
C3 C4 S1 112.9(3) . . ?
C5 C4 S1 121.3(3) . . ?
C6 C5 C4 117.4(3) . . ?
C6 C5 C11 124.0(3) . . ?
C4 C5 C11 118.4(3) . . ?
C5 C6 C8 117.9(3) . . ?
C5 C6 C18 123.3(3) . . ?
C8 C6 C18 118.6(3) . . ?
C8 C7 C3 116.7(3) . . ?
C8 C7 C9 108.5(3) . . ?
C3 C7 C9 134.8(3) . . ?
C6 C8 C7 125.4(3) . . ?
C6 C8 S2 121.8(3) . . ?
C7 C8 S2 112.8(3) . . ?
C10 C9 C7 114.3(3) . . ?
C10 C9 Br2 116.9(3) . . ?
C7 C9 Br2 128.2(3) . . ?
C9 C10 S2 112.9(3) . . ?
C9 C10 H10 123.5 . . ?
S2 C10 H10 123.5 . . ?
C5 C11 C12 113.3(3) . . ?
C5 C11 H11A 108.9 . . ?
C12 C11 H11A 108.9 . . ?
C5 C11 H11B 108.9 . . ?
C12 C11 H11B 108.9 . . ?
H11A C11 H11B 107.7 . . ?
C13 C12 C11 113.3(3) . . ?
C13 C12 H12A 108.9 . . ?
C11 C12 H12A 108.9 . . ?
C13 C12 H12B 108.9 . . ?
C11 C12 H12B 108.9 . . ?
H12A C12 H12B 107.7 . . ?
C14 C13 C12 115.3(3) . . ?
C14 C13 H13A 108.4 . . ?
C12 C13 H13A 108.4 . . ?
C14 C13 H13B 108.4 . . ?
C12 C13 H13B 108.4 . . ?
H13A C13 H13B 107.5 . . ?
C13 C14 C15 113.0(3) . . ?
C13 C14 H14A 109.0 . . ?
C15 C14 H14A 109.0 . . ?
C13 C14 H14B 109.0 . . ?
C15 C14 H14B 109.0 . . ?
H14A C14 H14B 107.8 . . ?
C14 C15 C16 115.2(4) . . ?
C14 C15 H15A 108.5 . . ?
C16 C15 H15A 108.5 . . ?
C14 C15 H15B 108.5 . . ?
C16 C15 H15B 108.5 . . ?
H15A C15 H15B 107.5 . . ?
C17 C16 C15 113.6(4) . . ?
C17 C16 H16A 108.9 . . ?
C15 C16 H16A 108.9 . . ?
C17 C16 H16B 108.9 . . ?
C15 C16 H16B 108.9 . . ?
H16A C16 H16B 107.7 . . ?
C16 C17 H17A 109.5 . . ?
C16 C17 H17B 109.5 . . ?
H17A C17 H17B 109.5 . . ?
C16 C17 H17C 109.5 . . ?
H17A C17 H17C 109.5 . . ?
H17B C17 H17C 109.5 . . ?
C6 C18 C19 113.1(3) . . ?
C6 C18 H18A 109.0 . . ?
C19 C18 H18A 109.0 . . ?
C6 C18 H18B 109.0 . . ?
C19 C18 H18B 109.0 . . ?
H18A C18 H18B 107.8 . . ?
C20 C19 C18 112.8(3) . . ?
C20 C19 H19A 109.0 . . ?
C18 C19 H19A 109.0 . . ?
C20 C19 H19B 109.0 . . ?
C18 C19 H19B 109.0 . . ?
H19A C19 H19B 107.8 . . ?
C19 C20 C21 113.7(3) . . ?
C19 C20 H20A 108.8 . . ?
C21 C20 H20A 108.8 . . ?
C19 C20 H20B 108.8 . . ?
C21 C20 H20B 108.8 . . ?
H20A C20 H20B 107.7 . . ?
C20 C21 C22 113.2(4) . . ?
C20 C21 H21A 108.9 . . ?
C22 C21 H21A 108.9 . . ?
C20 C21 H21B 108.9 . . ?
C22 C21 H21B 108.9 . . ?
H21A C21 H21B 107.7 . . ?
C21 C22 C23 114.5(5) . . ?
C21 C22 H22A 108.6 . . ?
C23 C22 H22A 108.6 . . ?
C21 C22 H22B 108.6 . . ?
C23 C22 H22B 108.6 . . ?
H22A C22 H22B 107.6 . . ?
C24 C23 C22 114.0(5) . . ?
C24 C23 H23A 108.7 . . ?
C22 C23 H23A 108.7 . . ?
C24 C23 H23B 108.7 . . ?
C22 C23 H23B 108.7 . . ?
H23A C23 H23B 107.6 . . ?
C23 C24 H24A 109.5 . . ?
C23 C24 H24B 109.5 . . ?
H24A C24 H24B 109.5 . . ?
C23 C24 H24C 109.5 . . ?
H24A C24 H24C 109.5 . . ?
H24B C24 H24C 109.5 . . ?
C23D C22D H22C 108.7 . . ?
C23D C22D H22D 108.7 . . ?
H22C C22D H22D 107.6 . . ?
C24D C23D C22D 116(3) . . ?
C24D C23D H23C 108.2 . . ?
C22D C23D H23C 108.2 . . ?
C24D C23D H23D 108.2 . . ?
C22D C23D H23D 108.2 . . ?
H23C C23D H23D 107.4 . . ?
C23D C24D H24D 109.5 . . ?
C23D C24D H24E 109.5 . . ?
H24D C24D H24E 109.5 . . ?
C23D C24D H24F 109.5 . . ?
H24D C24D H24F 109.5 . . ?
H24E C24D H24F 109.5 . . ?

loop_
_geom_bond_atom_site_label_1
_geom_bond_atom_site_label_2
_geom_bond_distance
_geom_bond_site_symmetry_2
_geom_bond_publ_flag
Br1 C1 1.884(4) . ?
Br2 C9 1.893(4) . ?
S1 C2 1.716(4) . ?
S1 C4 1.748(4) . ?
S2 C10 1.720(4) . ?
S2 C8 1.744(4) . ?
C1 C2 1.374(6) . ?
C1 C3 1.451(5) . ?
C2 H2 0.9500 . ?
C3 C4 1.403(5) . ?
C3 C7 1.440(5) . ?
C4 C5 1.434(5) . ?
C5 C6 1.381(5) . ?
C5 C11 1.515(5) . ?
C6 C8 1.417(5) . ?
C6 C18 1.523(5) . ?
C7 C8 1.419(5) . ?
C7 C9 1.459(5) . ?
C9 C10 1.356(5) . ?
C10 H10 0.9500 . ?
C11 C12 1.543(5) . ?
C11 H11A 0.9900 . ?
C11 H11B 0.9900 . ?
C12 C13 1.536(5) . ?
C12 H12A 0.9900 . ?
C12 H12B 0.9900 . ?
C13 C14 1.519(5) . ?
C13 H13A 0.9900 . ?
C13 H13B 0.9900 . ?
C14 C15 1.520(6) . ?
C14 H14A 0.9900 . ?
C14 H14B 0.9900 . ?
C15 C16 1.529(6) . ?
C15 H15A 0.9900 . ?
C15 H15B 0.9900 . ?
C16 C17 1.507(7) . ?
C16 H16A 0.9900 . ?
C16 H16B 0.9900 . ?
C17 H17A 0.9800 . ?
C17 H17B 0.9800 . ?
C17 H17C 0.9800 . ?
C18 C19 1.541(5) . ?
C18 H18A 0.9900 . ?
C18 H18B 0.9900 . ?
C19 C20 1.522(5) . ?
C19 H19A 0.9900 . ?
C19 H19B 0.9900 . ?
C20 C21 1.526(5) . ?
C20 H20A 0.9900 . ?
C20 H20B 0.9900 . ?
C21 C22 1.535(6) . ?
C21 H21A 0.9900 . ?
C21 H21B 0.9900 . ?
C22 C23 1.535(7) . ?
C22 H22A 0.9900 . ?
C22 H22B 0.9900 . ?
C23 C24 1.481(9) . ?
C23 H23A 0.9900 . ?
C23 H23B 0.9900 . ?
C24 H24A 0.9800 . ?
C24 H24B 0.9800 . ?
C24 H24C 0.9800 . ?
C22D C23D 1.539(19) . ?
C22D H22C 0.9900 . ?
C22D H22D 0.9900 . ?
C23D C24D 1.47(2) . ?
C23D H23C 0.9900 . ?
C23D H23D 0.9900 . ?
C24D H24D 0.9800 . ?
C24D H24E 0.9800 . ?
C24D H24F 0.9800 . ?

loop_
_geom_hbond_atom_site_label_D
_geom_hbond_atom_site_label_H
_geom_hbond_atom_site_label_A
_geom_hbond_distance_DH
_geom_hbond_distance_HA
_geom_hbond_distance_DA
_geom_hbond_angle_DHA
_geom_hbond_site_symmetry_A
C2 H2 S1 0.95 2.93 3.760(4) 147.3 2_646

loop_
_geom_torsion_atom_site_label_1
_geom_torsion_atom_site_label_2
_geom_torsion_atom_site_label_3
_geom_torsion_atom_site_label_4
_geom_torsion
_geom_torsion_site_symmetry_1
_geom_torsion_site_symmetry_2
_geom_torsion_site_symmetry_3
_geom_torsion_site_symmetry_4
_geom_torsion_publ_flag
C3 C1 C2 S1 -2.7(4) . . . . ?
Br1 C1 C2 S1 169.8(2) . . . . ?
C4 S1 C2 C1 -0.2(3) . . . . ?
C2 C1 C3 C4 5.0(5) . . . . ?
Br1 C1 C3 C4 -166.4(3) . . . . ?
C2 C1 C3 C7 -176.9(4) . . . . ?
Br1 C1 C3 C7 11.8(6) . . . . ?
C7 C3 C4 C5 -5.8(5) . . . . ?
C1 C3 C4 C5 172.7(3) . . . . ?
C7 C3 C4 S1 176.4(2) . . . . ?
C1 C3 C4 S1 -5.1(4) . . . . ?
C2 S1 C4 C3 3.2(3) . . . . ?
C2 S1 C4 C5 -174.7(3) . . . . ?
C3 C4 C5 C6 -0.6(5) . . . . ?
S1 C4 C5 C6 177.0(3) . . . . ?
C3 C4 C5 C11 -176.4(3) . . . . ?
S1 C4 C5 C11 1.2(4) . . . . ?
C4 C5 C6 C8 3.8(5) . . . . ?
C11 C5 C6 C8 179.4(3) . . . . ?
C4 C5 C6 C18 179.6(3) . . . . ?
C11 C5 C6 C18 -4.8(5) . . . . ?
C4 C3 C7 C8 8.5(5) . . . . ?
C1 C3 C7 C8 -169.6(4) . . . . ?
C4 C3 C7 C9 -169.2(4) . . . . ?
C1 C3 C7 C9 12.8(7) . . . . ?
C5 C6 C8 C7 -0.6(5) . . . . ?
C18 C6 C8 C7 -176.6(3) . . . . ?
C5 C6 C8 S2 176.8(3) . . . . ?
C18 C6 C8 S2 0.8(4) . . . . ?
C3 C7 C8 C6 -5.8(5) . . . . ?
C9 C7 C8 C6 172.4(3) . . . . ?
C3 C7 C8 S2 176.5(2) . . . . ?
C9 C7 C8 S2 -5.2(4) . . . . ?
C10 S2 C8 C6 -174.3(3) . . . . ?
C10 S2 C8 C7 3.4(3) . . . . ?
C8 C7 C9 C10 5.0(5) . . . . ?
C3 C7 C9 C10 -177.2(4) . . . . ?
C8 C7 C9 Br2 -165.7(3) . . . . ?
C3 C7 C9 Br2 12.1(6) . . . . ?
C7 C9 C10 S2 -2.6(4) . . . . ?
Br2 C9 C10 S2 169.22(19) . . . . ?
C8 S2 C10 C9 -0.4(3) . . . . ?
C6 C5 C11 C12 -90.5(4) . . . . ?
C4 C5 C11 C12 85.0(4) . . . . ?
C5 C11 C12 C13 -158.9(3) . . . . ?
C11 C12 C13 C14 -63.0(5) . . . . ?
C12 C13 C14 C15 178.2(3) . . . . ?
C13 C14 C15 C16 179.8(4) . . . . ?
C14 C15 C16 C17 177.7(4) . . . . ?
C5 C6 C18 C19 -93.0(4) . . . . ?
C8 C6 C18 C19 82.7(4) . . . . ?
C6 C18 C19 C20 -168.6(3) . . . . ?
C18 C19 C20 C21 179.3(3) . . . . ?
C19 C20 C21 C22 -177.5(4) . . . . ?
C20 C21 C22 C23 -179.2(5) . . . . ?
C21 C22 C23 C24 -68.4(8) . . . . ?
